data_1515670
loop_
_publ_author_name
'Neu, Rebecca C.'
'Otten, Edwin'
'Lough, Alan'
'Stephan, Douglas W.'

_publ_section_title
;
 The synthesis and exchange chemistry of frustrated Lewis pair--nitrous
 oxide complexes
;
_journal_issue 1
_journal_name_full 'Chemical Science'
_journal_page_first 170
_journal_paper_doi 10.1039/c0sc00398k
_journal_volume 2
_journal_year 2011
_chemical_formula_sum 'C55 H42 B F20 N2 O P'
_chemical_formula_weight 1168.69
_space_group_IT_number 2
_symmetry_cell_setting triclinic
_symmetry_space_group_name_Hall '-P 1'
_symmetry_space_group_name_H-M 'P -1'
_atom_sites_solution_hydrogens geom
_atom_sites_solution_primary direct
_atom_sites_solution_secondary difmap
_audit_creation_method SHELXL-97
_cell_angle_alpha 94.7030(10)
_cell_angle_beta 103.5460(10)
_cell_angle_gamma 101.7340(10)
_cell_formula_units_Z 2
_cell_length_a 12.3838(3)
_cell_length_b 12.5415(3)
_cell_length_c 18.4913(5)
_cell_measurement_reflns_used 9902
_cell_measurement_temperature 150(2)
_cell_measurement_theta_max 28.50
_cell_measurement_theta_min 1.67
_cell_volume 2708.21(12)
_computing_cell_refinement 'Bruker SMART'
_computing_data_collection 'Bruker SMART'
_computing_data_reduction 'Bruker SMART'
_computing_molecular_graphics 'Bruker SHELXTL'
_computing_publication_material 'Bruker SHELXTL'
_computing_structure_refinement 'SHELXL-97 (Sheldrick, 1997)'
_computing_structure_solution 'SHELXS-97 (Sheldrick, 1990)'
_diffrn_ambient_temperature 150(2)
_diffrn_measured_fraction_theta_full 0.996
_diffrn_measured_fraction_theta_max 0.996
_diffrn_measurement_device_type 'CCD area detector'
_diffrn_measurement_method 'phi and omega scans'
_diffrn_radiation_monochromator graphite
_diffrn_radiation_source 'fine-focus sealed tube'
_diffrn_radiation_type MoK\a
_diffrn_radiation_wavelength 0.71073
_diffrn_reflns_av_R_equivalents 0.0435
_diffrn_reflns_av_sigmaI/netI 0.0450
_diffrn_reflns_limit_h_max 16
_diffrn_reflns_limit_h_min -15
_diffrn_reflns_limit_k_max 16
_diffrn_reflns_limit_k_min -16
_diffrn_reflns_limit_l_max 24
_diffrn_reflns_limit_l_min -24
_diffrn_reflns_number 51443
_diffrn_reflns_theta_full 28.50
_diffrn_reflns_theta_max 28.50
_diffrn_reflns_theta_min 1.67
_exptl_absorpt_coefficient_mu 0.161
_exptl_absorpt_correction_T_max 0.7457
_exptl_absorpt_correction_T_min 0.6711
_exptl_absorpt_correction_type multi-scan
_exptl_absorpt_process_details SADABS
_exptl_crystal_colour yellow
_exptl_crystal_density_diffrn 1.433
_exptl_crystal_density_method 'not measured'
_exptl_crystal_description plate
_exptl_crystal_F_000 1188
_exptl_crystal_size_max 0.60
_exptl_crystal_size_mid 0.40
_exptl_crystal_size_min 0.08
_refine_diff_density_max 0.351
_refine_diff_density_min -0.266
_refine_diff_density_rms 0.048
_refine_ls_extinction_method none
_refine_ls_goodness_of_fit_ref 1.059
_refine_ls_hydrogen_treatment constr
_refine_ls_matrix_type full
_refine_ls_number_parameters 730
_refine_ls_number_reflns 13665
_refine_ls_number_restraints 0
_refine_ls_restrained_S_all 1.059
_refine_ls_R_factor_all 0.0659
_refine_ls_R_factor_gt 0.0423
_refine_ls_shift/su_max 0.000
_refine_ls_shift/su_mean 0.000
_refine_ls_structure_factor_coef Fsqd
_refine_ls_weighting_details 'calc w=1/[\s^2^(Fo^2^)+(0.0529P)^2^+0.0857P] where P=(Fo^2^+2Fc^2^)/3'
_refine_ls_weighting_scheme calc
_refine_ls_wR_factor_gt 0.1010
_refine_ls_wR_factor_ref 0.1080
_reflns_number_gt 9650
_reflns_number_total 13665
_reflns_threshold_expression >2sigma(I)
_cod_data_source_file c0sc00398k.txt
_cod_data_source_block C55H42BF20N2OP_Compound10
_cod_depositor_comments
;
The following automatic conversions were performed:

'_symmetry_cell_setting' value 'Triclinic' changed to 'triclinic'
according to
/usr/data/users/saulius/automatic-downloads/retrospective/RSC/lib/dictionaries/cif_core.dic
dictionary named 'cif_core.dic' version 2.4.2 from 2011-04-26.

Automatic conversion script
Id: cif_fix_values 2281 2013-09-26 08:29:07Z andrius 
;
_cod_original_sg_symbol_H-M 'P-1 '
_cod_database_code 1515670

loop_
_symmetry_equiv_pos_as_xyz
'x, y, z'
'-x, -y, -z'

loop_
_atom_site_label
_atom_site_type_symbol
_atom_site_fract_x
_atom_site_fract_y
_atom_site_fract_z
_atom_site_U_iso_or_equiv
_atom_site_adp_type
_atom_site_occupancy
_atom_site_symmetry_multiplicity
_atom_site_calc_flag
_atom_site_refinement_flags
P1 P 0.80697(3) 0.76416(3) 0.31326(2) 0.02081(9) Uani 1 1 d .
F1 F 0.19106(8) 0.07682(8) 0.19789(5) 0.0302(2) Uani 1 1 d .
F2 F 0.15752(9) 0.07875(10) 0.05019(5) 0.0463(3) Uani 1 1 d .
F3 F 0.32198(10) 0.19872(10) -0.00585(5) 0.0486(3) Uani 1 1 d .
F4 F 0.51562(9) 0.32224(9) 0.09081(6) 0.0434(3) Uani 1 1 d .
F5 F 0.54780(8) 0.32954(8) 0.23647(5) 0.0315(2) Uani 1 1 d .
F6 F 0.59757(8) 0.14916(8) 0.30024(5) 0.0312(2) Uani 1 1 d .
F7 F 0.80716(8) 0.24332(9) 0.38290(6) 0.0432(3) Uani 1 1 d .
F8 F 0.84087(9) 0.40258(10) 0.50089(6) 0.0481(3) Uani 1 1 d .
F9 F 0.65672(9) 0.45846(8) 0.53629(5) 0.0409(3) Uani 1 1 d .
F10 F 0.44798(8) 0.36582(8) 0.45687(5) 0.0305(2) Uani 1 1 d .
F11 F 0.37997(8) 0.41845(7) 0.30474(5) 0.0288(2) Uani 1 1 d .
F12 F 0.21322(9) 0.52055(8) 0.31336(6) 0.0395(2) Uani 1 1 d .
F13 F 0.02555(9) 0.41503(10) 0.35442(7) 0.0496(3) Uani 1 1 d .
F14 F 0.00484(8) 0.20026(9) 0.37773(7) 0.0501(3) Uani 1 1 d .
F15 F 0.15846(8) 0.09293(8) 0.35823(6) 0.0341(2) Uani 1 1 d .
F16 F 0.36639(8) 0.12792(8) 0.46085(5) 0.0304(2) Uani 1 1 d .
F17 F 0.35371(10) -0.07095(9) 0.50398(5) 0.0421(3) Uani 1 1 d .
F18 F 0.35837(10) -0.24522(8) 0.40668(6) 0.0456(3) Uani 1 1 d .
F19 F 0.37759(8) -0.21429(7) 0.26629(5) 0.0338(2) Uani 1 1 d .
F20 F 0.38910(8) -0.01929(7) 0.22161(5) 0.0273(2) Uani 1 1 d .
O1 O 0.74977(9) 0.60024(9) 0.12394(5) 0.0232(2) Uani 1 1 d .
N1 N 0.74788(11) 0.69770(10) 0.22306(7) 0.0230(3) Uani 1 1 d .
N2 N 0.81061(11) 0.65143(10) 0.19459(7) 0.0217(3) Uani 1 1 d .
C2 C 0.93668(13) 0.63996(13) 0.09710(8) 0.0232(3) Uani 1 1 d .
C3 C 1.04262(14) 0.61890(15) 0.12594(9) 0.0302(4) Uani 1 1 d .
H2 H 1.0482 0.5495 0.1384 0.036 Uiso 1 1 calc R
C4 C 1.14138(15) 0.70184(16) 0.13643(10) 0.0393(4) Uani 1 1 d .
H3 H 1.2124 0.6868 0.1550 0.047 Uiso 1 1 calc R
C5 C 1.13471(16) 0.80511(17) 0.11968(11) 0.0417(5) Uani 1 1 d .
H4 H 1.2008 0.8599 0.1270 0.050 Uiso 1 1 calc R
C6 C 1.02878(16) 0.82743(16) 0.09177(10) 0.0383(4) Uani 1 1 d .
H5 H 1.0235 0.8975 0.0807 0.046 Uiso 1 1 calc R
C7 C 0.93093(15) 0.74515(14) 0.08041(9) 0.0299(4) Uani 1 1 d .
H6 H 0.8601 0.7604 0.0613 0.036 Uiso 1 1 calc R
C1 C 0.82501(13) 0.55321(12) 0.08398(8) 0.0212(3) Uani 1 1 d .
C8 C 0.75398(13) 0.53217(12) 0.00240(8) 0.0216(3) Uani 1 1 d .
C9 C 0.80020(14) 0.56547(14) -0.05603(8) 0.0269(3) Uani 1 1 d .
H9 H 0.8758 0.6043 -0.0456 0.032 Uiso 1 1 calc R
C10 C 0.73447(15) 0.54122(15) -0.12980(9) 0.0316(4) Uani 1 1 d .
H10 H 0.7662 0.5638 -0.1685 0.038 Uiso 1 1 calc R
C11 C 0.62204(15) 0.48364(15) -0.14598(9) 0.0330(4) Uani 1 1 d .
H11 H 0.5780 0.4674 -0.1954 0.040 Uiso 1 1 calc R
C12 C 0.57577(15) 0.45058(16) -0.08856(10) 0.0377(4) Uani 1 1 d .
H12 H 0.5000 0.4121 -0.0993 0.045 Uiso 1 1 calc R
C13 C 0.64112(15) 0.47415(14) -0.01472(9) 0.0323(4) Uani 1 1 d .
H13 H 0.6090 0.4509 0.0236 0.039 Uiso 1 1 calc R
C14 C 0.84076(13) 0.44406(13) 0.11079(8) 0.0244(3) Uani 1 1 d .
C15 C 0.88970(15) 0.37741(14) 0.07034(9) 0.0319(4) Uani 1 1 d .
H15 H 0.9077 0.3984 0.0267 0.038 Uiso 1 1 calc R
C16 C 0.91183(18) 0.28060(16) 0.09401(11) 0.0428(5) Uani 1 1 d .
H16 H 0.9463 0.2380 0.0671 0.051 Uiso 1 1 calc R
C17 C 0.8827(2) 0.24700(17) 0.15776(11) 0.0500(5) Uani 1 1 d .
H17 H 0.8988 0.1826 0.1744 0.060 Uiso 1 1 calc R
C18 C 0.8298(2) 0.30962(17) 0.19629(11) 0.0501(5) Uani 1 1 d .
H18 H 0.8077 0.2860 0.2381 0.060 Uiso 1 1 calc R
C19 C 0.80897(16) 0.40778(15) 0.17332(9) 0.0359(4) Uani 1 1 d .
H19 H 0.7735 0.4496 0.2000 0.043 Uiso 1 1 calc R
C20 C 0.71987(14) 0.67427(14) 0.36537(9) 0.0285(4) Uani 1 1 d .
C21 C 0.59679(16) 0.68985(17) 0.34961(11) 0.0417(5) Uani 1 1 d .
H21A H 0.5527 0.6379 0.3730 0.063 Uiso 1 1 calc R
H21B H 0.5634 0.6782 0.2964 0.063 Uiso 1 1 calc R
H21C H 0.5975 0.7631 0.3696 0.063 Uiso 1 1 calc R
C22 C 0.70977(19) 0.55328(14) 0.33593(10) 0.0417(5) Uani 1 1 d .
H22A H 0.7846 0.5389 0.3437 0.063 Uiso 1 1 calc R
H22B H 0.6722 0.5391 0.2833 0.063 Uiso 1 1 calc R
H22C H 0.6662 0.5063 0.3625 0.063 Uiso 1 1 calc R
C23 C 0.77289(17) 0.69757(17) 0.45079(9) 0.0397(4) Uani 1 1 d .
H23A H 0.7231 0.6549 0.4758 0.060 Uiso 1 1 calc R
H23B H 0.7832 0.7743 0.4676 0.060 Uiso 1 1 calc R
H23C H 0.8455 0.6781 0.4622 0.060 Uiso 1 1 calc R
C24 C 0.96426(14) 0.77292(15) 0.34611(9) 0.0314(4) Uani 1 1 d .
C25 C 0.98597(17) 0.65840(18) 0.35798(11) 0.0454(5) Uani 1 1 d .
H25A H 1.0667 0.6631 0.3721 0.068 Uiso 1 1 calc R
H25B H 0.9518 0.6088 0.3122 0.068 Uiso 1 1 calc R
H25C H 0.9530 0.6319 0.3970 0.068 Uiso 1 1 calc R
C26 C 1.01640(17) 0.85297(19) 0.42035(10) 0.0477(5) Uani 1 1 d .
H26A H 0.9770 0.8295 0.4573 0.072 Uiso 1 1 calc R
H26B H 1.0087 0.9258 0.4115 0.072 Uiso 1 1 calc R
H26C H 1.0958 0.8532 0.4382 0.072 Uiso 1 1 calc R
C27 C 1.02903(15) 0.81505(17) 0.28778(10) 0.0399(4) Uani 1 1 d .
H27A H 1.1085 0.8160 0.3060 0.060 Uiso 1 1 calc R
H27B H 1.0205 0.8880 0.2803 0.060 Uiso 1 1 calc R
H27C H 0.9981 0.7671 0.2410 0.060 Uiso 1 1 calc R
C28 C 0.76920(16) 0.90014(13) 0.30415(10) 0.0331(4) Uani 1 1 d .
C29 C 0.7721(2) 0.95836(16) 0.38170(12) 0.0513(5) Uani 1 1 d .
H29A H 0.8469 0.9684 0.4147 0.077 Uiso 1 1 calc R
H29B H 0.7170 0.9142 0.4024 0.077 Uiso 1 1 calc R
H29C H 0.7541 1.0287 0.3762 0.077 Uiso 1 1 calc R
C30 C 0.85346(19) 0.97394(16) 0.26999(12) 0.0492(5) Uani 1 1 d .
H30A H 0.8276 1.0396 0.2596 0.074 Uiso 1 1 calc R
H30B H 0.8580 0.9352 0.2242 0.074 Uiso 1 1 calc R
H30C H 0.9275 0.9932 0.3048 0.074 Uiso 1 1 calc R
C31 C 0.65022(18) 0.88589(17) 0.25001(12) 0.0474(5) Uani 1 1 d .
H31A H 0.6320 0.9564 0.2465 0.071 Uiso 1 1 calc R
H31B H 0.5943 0.8391 0.2686 0.071 Uiso 1 1 calc R
H31C H 0.6503 0.8532 0.2012 0.071 Uiso 1 1 calc R
C32 C 0.37298(13) 0.19902(12) 0.22610(8) 0.0206(3) Uani 1 1 d .
C33 C 0.27442(13) 0.14032(13) 0.17367(8) 0.0242(3) Uani 1 1 d .
C34 C 0.25518(15) 0.13908(14) 0.09711(9) 0.0309(4) Uani 1 1 d .
C35 C 0.33753(15) 0.19950(15) 0.06856(9) 0.0330(4) Uani 1 1 d .
C36 C 0.43477(15) 0.26101(14) 0.11748(9) 0.0296(4) Uani 1 1 d .
C37 C 0.44988(13) 0.26112(12) 0.19387(9) 0.0241(3) Uani 1 1 d .
C38 C 0.51039(12) 0.25616(12) 0.37075(8) 0.0197(3) Uani 1 1 d .
C39 C 0.60790(13) 0.22719(12) 0.35803(8) 0.0235(3) Uani 1 1 d .
C40 C 0.71744(13) 0.27417(14) 0.40008(10) 0.0289(4) Uani 1 1 d .
C41 C 0.73449(14) 0.35342(14) 0.45976(9) 0.0304(4) Uani 1 1 d .
C42 C 0.64167(14) 0.38275(13) 0.47729(8) 0.0275(3) Uani 1 1 d .
C43 C 0.53328(13) 0.33329(12) 0.43364(8) 0.0226(3) Uani 1 1 d .
C44 C 0.28070(12) 0.25051(12) 0.33157(8) 0.0205(3) Uani 1 1 d .
C45 C 0.28547(13) 0.35968(13) 0.32079(8) 0.0232(3) Uani 1 1 d .
C46 C 0.20192(15) 0.41513(13) 0.32577(9) 0.0284(4) Uani 1 1 d .
C47 C 0.10650(14) 0.36216(15) 0.34566(9) 0.0333(4) Uani 1 1 d .
C48 C 0.09642(14) 0.25462(15) 0.35711(10) 0.0321(4) Uani 1 1 d .
C49 C 0.18092(13) 0.20076(13) 0.34857(9) 0.0254(3) Uani 1 1 d .
C50 C 0.37204(12) 0.06556(12) 0.33738(8) 0.0192(3) Uani 1 1 d .
C51 C 0.36694(13) 0.04443(13) 0.40952(8) 0.0227(3) Uani 1 1 d .
C52 C 0.36148(14) -0.05724(14) 0.43344(9) 0.0277(3) Uani 1 1 d .
C53 C 0.36403(14) -0.14530(13) 0.38518(9) 0.0296(4) Uani 1 1 d .
C54 C 0.37309(13) -0.12931(12) 0.31395(9) 0.0249(3) Uani 1 1 d .
C55 C 0.37739(12) -0.02613(12) 0.29198(8) 0.0214(3) Uani 1 1 d .
B1 B 0.38397(14) 0.19250(13) 0.31663(9) 0.0193(3) Uani 1 1 d .

loop_
_atom_site_aniso_label
_atom_site_aniso_U_11
_atom_site_aniso_U_22
_atom_site_aniso_U_33
_atom_site_aniso_U_23
_atom_site_aniso_U_13
_atom_site_aniso_U_12
P1 0.0232(2) 0.02025(19) 0.01945(17) 0.00194(14) 0.00690(15) 0.00470(15)
F1 0.0231(5) 0.0328(5) 0.0306(5) 0.0080(4) 0.0052(4) -0.0027(4)
F2 0.0388(6) 0.0594(7) 0.0278(5) 0.0061(5) -0.0048(4) -0.0026(5)
F3 0.0518(7) 0.0747(8) 0.0244(5) 0.0180(5) 0.0120(5) 0.0191(6)
F4 0.0435(6) 0.0536(7) 0.0427(6) 0.0239(5) 0.0263(5) 0.0087(5)
F5 0.0277(5) 0.0297(5) 0.0343(5) 0.0069(4) 0.0110(4) -0.0040(4)
F6 0.0272(5) 0.0303(5) 0.0398(5) 0.0005(4) 0.0143(4) 0.0099(4)
F7 0.0191(5) 0.0517(7) 0.0636(7) 0.0140(5) 0.0130(5) 0.0140(5)
F8 0.0241(6) 0.0530(7) 0.0518(7) 0.0091(5) -0.0120(5) -0.0016(5)
F9 0.0463(6) 0.0344(6) 0.0300(5) -0.0057(4) -0.0080(4) 0.0072(5)
F10 0.0299(5) 0.0350(5) 0.0277(5) -0.0024(4) 0.0074(4) 0.0125(4)
F11 0.0337(5) 0.0234(5) 0.0312(5) 0.0086(4) 0.0112(4) 0.0058(4)
F12 0.0521(7) 0.0295(5) 0.0384(5) 0.0053(4) 0.0033(5) 0.0218(5)
F13 0.0321(6) 0.0492(7) 0.0688(8) -0.0084(6) 0.0073(5) 0.0252(5)
F14 0.0214(5) 0.0482(7) 0.0829(8) -0.0056(6) 0.0256(5) 0.0044(5)
F15 0.0224(5) 0.0256(5) 0.0571(6) 0.0069(4) 0.0181(4) 0.0024(4)
F16 0.0399(6) 0.0302(5) 0.0251(4) 0.0038(4) 0.0157(4) 0.0086(4)
F17 0.0581(7) 0.0433(6) 0.0322(5) 0.0196(5) 0.0202(5) 0.0124(5)
F18 0.0625(8) 0.0264(5) 0.0528(6) 0.0217(5) 0.0170(6) 0.0122(5)
F19 0.0368(6) 0.0218(5) 0.0411(5) -0.0009(4) 0.0062(4) 0.0098(4)
F20 0.0350(5) 0.0251(5) 0.0243(4) 0.0027(4) 0.0112(4) 0.0088(4)
O1 0.0198(5) 0.0303(6) 0.0180(5) -0.0007(4) 0.0052(4) 0.0035(4)
N2 0.0227(7) 0.0223(6) 0.0193(6) 0.0025(5) 0.0059(5) 0.0027(5)
N1 0.0230(7) 0.0256(7) 0.0201(6) 0.0029(5) 0.0066(5) 0.0041(5)
C2 0.0218(8) 0.0281(8) 0.0179(7) 0.0002(6) 0.0066(6) 0.0009(6)
C3 0.0231(8) 0.0347(9) 0.0302(8) -0.0042(7) 0.0057(7) 0.0052(7)
C4 0.0199(9) 0.0481(12) 0.0435(10) -0.0119(8) 0.0072(7) 0.0018(8)
C5 0.0290(10) 0.0455(12) 0.0425(10) -0.0104(9) 0.0153(8) -0.0105(8)
C6 0.0410(11) 0.0339(10) 0.0347(9) 0.0034(7) 0.0117(8) -0.0050(8)
C7 0.0273(9) 0.0325(9) 0.0272(8) 0.0064(7) 0.0057(7) 0.0016(7)
C1 0.0193(8) 0.0255(8) 0.0186(7) 0.0014(6) 0.0068(6) 0.0031(6)
C8 0.0222(8) 0.0231(8) 0.0195(7) 0.0028(6) 0.0060(6) 0.0043(6)
C9 0.0245(8) 0.0323(9) 0.0238(7) 0.0028(6) 0.0085(6) 0.0040(7)
C10 0.0378(10) 0.0383(10) 0.0210(7) 0.0064(7) 0.0101(7) 0.0103(8)
C11 0.0369(10) 0.0367(10) 0.0206(7) 0.0021(7) 0.0002(7) 0.0065(8)
C12 0.0278(9) 0.0420(11) 0.0322(9) -0.0002(8) -0.0003(7) -0.0057(8)
C13 0.0310(9) 0.0360(10) 0.0248(8) 0.0045(7) 0.0073(7) -0.0039(7)
C14 0.0246(8) 0.0255(8) 0.0204(7) 0.0033(6) 0.0045(6) 0.0013(6)
C15 0.0372(10) 0.0333(9) 0.0293(8) 0.0073(7) 0.0151(7) 0.0085(8)
C16 0.0551(13) 0.0365(10) 0.0463(11) 0.0098(8) 0.0239(10) 0.0180(9)
C17 0.0761(16) 0.0379(11) 0.0470(11) 0.0192(9) 0.0227(11) 0.0247(11)
C18 0.0824(16) 0.0415(11) 0.0362(10) 0.0174(9) 0.0290(11) 0.0157(11)
C19 0.0519(12) 0.0327(9) 0.0279(8) 0.0068(7) 0.0191(8) 0.0090(8)
C20 0.0334(9) 0.0297(9) 0.0248(8) 0.0058(6) 0.0138(7) 0.0044(7)
C21 0.0342(11) 0.0478(12) 0.0437(10) 0.0041(9) 0.0193(8) 0.0007(9)
C22 0.0615(13) 0.0266(9) 0.0383(10) 0.0074(8) 0.0214(9) 0.0017(9)
C23 0.0477(12) 0.0473(11) 0.0259(8) 0.0066(8) 0.0151(8) 0.0080(9)
C24 0.0239(9) 0.0437(10) 0.0242(8) -0.0005(7) 0.0043(6) 0.0067(7)
C25 0.0390(11) 0.0647(14) 0.0375(10) 0.0102(9) 0.0029(8) 0.0298(10)
C26 0.0323(10) 0.0695(14) 0.0290(9) -0.0117(9) 0.0036(8) -0.0040(10)
C27 0.0242(9) 0.0583(12) 0.0326(9) -0.0053(8) 0.0099(7) 0.0005(8)
C28 0.0434(11) 0.0222(8) 0.0384(9) 0.0063(7) 0.0143(8) 0.0131(7)
C29 0.0769(16) 0.0315(10) 0.0509(12) -0.0049(9) 0.0242(11) 0.0200(10)
C30 0.0627(14) 0.0304(10) 0.0526(12) 0.0140(9) 0.0160(10) 0.0021(9)
C31 0.0492(13) 0.0439(11) 0.0578(12) 0.0141(9) 0.0133(10) 0.0282(10)
C32 0.0217(8) 0.0184(7) 0.0241(7) 0.0050(6) 0.0080(6) 0.0067(6)
C33 0.0236(8) 0.0246(8) 0.0267(7) 0.0081(6) 0.0089(6) 0.0058(6)
C34 0.0284(9) 0.0340(9) 0.0271(8) 0.0046(7) 0.0007(7) 0.0075(7)
C35 0.0384(10) 0.0445(10) 0.0220(8) 0.0125(7) 0.0103(7) 0.0169(8)
C36 0.0323(9) 0.0316(9) 0.0337(8) 0.0152(7) 0.0185(7) 0.0110(7)
C37 0.0240(8) 0.0215(8) 0.0288(8) 0.0056(6) 0.0099(6) 0.0054(6)
C38 0.0190(8) 0.0181(7) 0.0231(7) 0.0074(6) 0.0065(6) 0.0038(6)
C39 0.0231(8) 0.0205(7) 0.0286(8) 0.0058(6) 0.0089(6) 0.0056(6)
C40 0.0187(8) 0.0312(9) 0.0408(9) 0.0167(7) 0.0090(7) 0.0087(7)
C41 0.0200(8) 0.0310(9) 0.0331(8) 0.0129(7) -0.0043(6) -0.0006(7)
C42 0.0333(9) 0.0220(8) 0.0230(7) 0.0058(6) -0.0005(7) 0.0049(7)
C43 0.0233(8) 0.0221(8) 0.0240(7) 0.0078(6) 0.0063(6) 0.0065(6)
C44 0.0180(7) 0.0221(7) 0.0206(7) 0.0005(6) 0.0034(6) 0.0058(6)
C45 0.0234(8) 0.0254(8) 0.0193(7) 0.0022(6) 0.0023(6) 0.0058(6)
C46 0.0339(9) 0.0246(8) 0.0242(7) -0.0002(6) -0.0017(7) 0.0130(7)
C47 0.0249(9) 0.0388(10) 0.0354(9) -0.0069(7) 0.0005(7) 0.0183(8)
C48 0.0176(8) 0.0374(10) 0.0393(9) -0.0047(7) 0.0078(7) 0.0054(7)
C49 0.0213(8) 0.0232(8) 0.0311(8) 0.0003(6) 0.0070(6) 0.0047(6)
C50 0.0134(7) 0.0199(7) 0.0245(7) 0.0043(6) 0.0058(6) 0.0026(6)
C51 0.0192(8) 0.0245(8) 0.0247(7) 0.0033(6) 0.0069(6) 0.0041(6)
C52 0.0269(9) 0.0329(9) 0.0258(8) 0.0130(7) 0.0090(7) 0.0059(7)
C53 0.0281(9) 0.0227(8) 0.0390(9) 0.0142(7) 0.0078(7) 0.0052(7)
C54 0.0199(8) 0.0200(8) 0.0332(8) 0.0015(6) 0.0040(6) 0.0051(6)
C55 0.0177(7) 0.0245(8) 0.0232(7) 0.0057(6) 0.0063(6) 0.0049(6)
B1 0.0190(8) 0.0173(8) 0.0226(8) 0.0033(6) 0.0077(6) 0.0038(6)

loop_
_atom_type_symbol
_atom_type_description
_atom_type_scat_dispersion_real
_atom_type_scat_dispersion_imag
_atom_type_scat_source
C C 0.0033 0.0016 'International Tables Vol C Tables 4.2.6.8 and 6.1.1.4'
H H 0.0000 0.0000 'International Tables Vol C Tables 4.2.6.8 and 6.1.1.4'
B B 0.0013 0.0007 'International Tables Vol C Tables 4.2.6.8 and 6.1.1.4'
N N 0.0061 0.0033 'International Tables Vol C Tables 4.2.6.8 and 6.1.1.4'
O O 0.0106 0.0060 'International Tables Vol C Tables 4.2.6.8 and 6.1.1.4'
F F 0.0171 0.0103 'International Tables Vol C Tables 4.2.6.8 and 6.1.1.4'
P P 0.1023 0.0942 'International Tables Vol C Tables 4.2.6.8 and 6.1.1.4'

loop_
_geom_angle_atom_site_label_1
_geom_angle_atom_site_label_2
_geom_angle_atom_site_label_3
_geom_angle
N1 P1 C28 101.00(7)
N1 P1 C24 112.99(7)
C28 P1 C24 114.09(8)
N1 P1 C20 100.21(7)
C28 P1 C20 113.51(8)
C24 P1 C20 113.51(8)
N2 O1 C1 110.68(10)
N1 N2 O1 108.52(12)
N2 N1 P1 115.98(10)
C3 C2 C7 118.67(15)
C3 C2 C1 122.94(15)
C7 C2 C1 118.37(14)
C2 C3 C4 120.05(17)
C2 C3 H2 120.0
C4 C3 H2 120.0
C5 C4 C3 120.76(18)
C5 C4 H3 119.6
C3 C4 H3 119.6
C4 C5 C6 119.59(17)
C4 C5 H4 120.2
C6 C5 H4 120.2
C7 C6 C5 119.79(18)
C7 C6 H5 120.1
C5 C6 H5 120.1
C6 C7 C2 121.11(17)
C6 C7 H6 119.4
C2 C7 H6 119.4
O1 C1 C14 109.75(11)
O1 C1 C8 102.21(11)
C14 C1 C8 109.52(12)
O1 C1 C2 107.58(11)
C14 C1 C2 113.87(13)
C8 C1 C2 113.21(12)
C13 C8 C9 118.57(14)
C13 C8 C1 119.30(13)
C9 C8 C1 122.08(13)
C10 C9 C8 120.57(15)
C10 C9 H9 119.7
C8 C9 H9 119.7
C11 C10 C9 120.21(15)
C11 C10 H10 119.9
C9 C10 H10 119.9
C12 C11 C10 119.55(15)
C12 C11 H11 120.2
C10 C11 H11 120.2
C11 C12 C13 120.54(16)
C11 C12 H12 119.7
C13 C12 H12 119.7
C8 C13 C12 120.56(15)
C8 C13 H13 119.7
C12 C13 H13 119.7
C19 C14 C15 118.27(15)
C19 C14 C1 123.48(14)
C15 C14 C1 118.25(13)
C16 C15 C14 121.00(15)
C16 C15 H15 119.5
C14 C15 H15 119.5
C15 C16 C17 120.04(17)
C15 C16 H16 120.0
C17 C16 H16 120.0
C18 C17 C16 119.48(18)
C18 C17 H17 120.3
C16 C17 H17 120.3
C17 C18 C19 120.61(17)
C17 C18 H18 119.7
C19 C18 H18 119.7
C14 C19 C18 120.49(16)
C14 C19 H19 119.8
C18 C19 H19 119.8
C21 C20 C22 105.75(15)
C21 C20 C23 108.42(14)
C22 C20 C23 110.64(15)
C21 C20 P1 111.59(12)
C22 C20 P1 108.53(11)
C23 C20 P1 111.75(12)
C20 C21 H21A 109.5
C20 C21 H21B 109.5
H21A C21 H21B 109.5
C20 C21 H21C 109.5
H21A C21 H21C 109.5
H21B C21 H21C 109.5
C20 C22 H22A 109.5
C20 C22 H22B 109.5
H22A C22 H22B 109.5
C20 C22 H22C 109.5
H22A C22 H22C 109.5
H22B C22 H22C 109.5
C20 C23 H23A 109.5
C20 C23 H23B 109.5
H23A C23 H23B 109.5
C20 C23 H23C 109.5
H23A C23 H23C 109.5
H23B C23 H23C 109.5
C25 C24 C26 109.85(16)
C25 C24 C27 106.65(15)
C26 C24 C27 107.67(15)
C25 C24 P1 110.13(13)
C26 C24 P1 110.29(12)
C27 C24 P1 112.15(12)
C24 C25 H25A 109.5
C24 C25 H25B 109.5
H25A C25 H25B 109.5
C24 C25 H25C 109.5
H25A C25 H25C 109.5
H25B C25 H25C 109.5
C24 C26 H26A 109.5
C24 C26 H26B 109.5
H26A C26 H26B 109.5
C24 C26 H26C 109.5
H26A C26 H26C 109.5
H26B C26 H26C 109.5
C24 C27 H27A 109.5
C24 C27 H27B 109.5
H27A C27 H27B 109.5
C24 C27 H27C 109.5
H27A C27 H27C 109.5
H27B C27 H27C 109.5
C30 C28 C31 106.24(16)
C30 C28 C29 108.98(16)
C31 C28 C29 110.00(16)
C30 C28 P1 110.32(13)
C31 C28 P1 110.66(12)
C29 C28 P1 110.54(13)
C28 C29 H29A 109.5
C28 C29 H29B 109.5
H29A C29 H29B 109.5
C28 C29 H29C 109.5
H29A C29 H29C 109.5
H29B C29 H29C 109.5
C28 C30 H30A 109.5
C28 C30 H30B 109.5
H30A C30 H30B 109.5
C28 C30 H30C 109.5
H30A C30 H30C 109.5
H30B C30 H30C 109.5
C28 C31 H31A 109.5
C28 C31 H31B 109.5
H31A C31 H31B 109.5
C28 C31 H31C 109.5
H31A C31 H31C 109.5
H31B C31 H31C 109.5
C37 C32 C33 112.98(13)
C37 C32 B1 127.77(13)
C33 C32 B1 119.20(12)
F1 C33 C34 116.24(14)
F1 C33 C32 119.07(13)
C34 C33 C32 124.66(14)
F2 C34 C35 119.94(14)
F2 C34 C33 120.76(15)
C35 C34 C33 119.30(15)
F3 C35 C36 120.68(15)
F3 C35 C34 120.71(16)
C36 C35 C34 118.61(14)
F4 C36 C35 119.60(14)
F4 C36 C37 120.21(15)
C35 C36 C37 120.19(14)
F5 C37 C36 114.33(13)
F5 C37 C32 121.50(13)
C36 C37 C32 124.17(15)
C43 C38 C39 113.15(13)
C43 C38 B1 127.13(13)
C39 C38 B1 119.55(13)
F6 C39 C40 116.08(13)
F6 C39 C38 119.47(13)
C40 C39 C38 124.44(14)
F7 C40 C41 119.96(15)
F7 C40 C39 120.68(15)
C41 C40 C39 119.36(15)
F8 C41 C40 120.66(16)
F8 C41 C42 120.13(15)
C40 C41 C42 119.21(14)
F9 C42 C41 119.96(14)
F9 C42 C43 120.59(15)
C41 C42 C43 119.45(14)
F10 C43 C42 114.69(13)
F10 C43 C38 121.05(13)
C42 C43 C38 124.25(14)
C49 C44 C45 112.79(14)
C49 C44 B1 127.67(13)
C45 C44 B1 119.32(13)
F11 C45 C46 116.08(14)
F11 C45 C44 118.65(13)
C46 C45 C44 125.26(15)
F12 C46 C45 121.15(15)
F12 C46 C47 119.75(15)
C45 C46 C47 119.08(15)
F13 C47 C48 120.54(16)
F13 C47 C46 120.85(16)
C48 C47 C46 118.61(15)
F14 C48 C47 120.38(15)
F14 C48 C49 119.40(16)
C47 C48 C49 120.22(15)
F15 C49 C44 121.56(13)
F15 C49 C48 114.51(14)
C44 C49 C48 123.93(15)
C55 C50 C51 112.98(13)
C55 C50 B1 126.82(12)
C51 C50 B1 119.89(12)
F16 C51 C52 116.21(13)
F16 C51 C50 119.26(13)
C52 C51 C50 124.53(14)
F17 C52 C53 119.78(14)
F17 C52 C51 120.61(14)
C53 C52 C51 119.61(14)
F18 C53 C52 121.00(15)
F18 C53 C54 120.17(15)
C52 C53 C54 118.83(14)
F19 C54 C53 119.65(14)
F19 C54 C55 120.63(14)
C53 C54 C55 119.72(14)
F20 C55 C54 114.68(13)
F20 C55 C50 121.07(13)
C54 C55 C50 124.25(14)
C38 B1 C50 102.46(11)
C38 B1 C32 113.25(12)
C50 B1 C32 112.77(11)
C38 B1 C44 112.54(12)
C50 B1 C44 114.04(12)
C32 B1 C44 102.22(11)

loop_
_geom_bond_atom_site_label_1
_geom_bond_atom_site_label_2
_geom_bond_distance
P1 N1 1.7217(13)
P1 C28 1.8682(17)
P1 C24 1.8770(17)
P1 C20 1.8798(16)
F1 C33 1.3569(17)
F2 C34 1.3478(19)
F3 C35 1.3429(18)
F4 C36 1.3477(18)
F5 C37 1.3585(18)
F6 C39 1.3526(17)
F7 C40 1.3436(18)
F8 C41 1.3481(18)
F9 C42 1.3377(18)
F10 C43 1.3513(17)
F11 C45 1.3597(18)
F12 C46 1.3452(19)
F13 C47 1.3416(19)
F14 C48 1.3518(19)
F15 C49 1.3594(18)
F16 C51 1.3566(17)
F17 C52 1.3524(17)
F18 C53 1.3387(18)
F19 C54 1.3448(17)
F20 C55 1.3502(16)
O1 N2 1.3752(15)
O1 C1 1.4955(17)
N2 N1 1.2418(17)
C2 C3 1.383(2)
C2 C7 1.391(2)
C2 C1 1.531(2)
C3 C4 1.398(2)
C3 H2 0.9300
C4 C5 1.370(3)
C4 H3 0.9300
C5 C6 1.386(3)
C5 H4 0.9300
C6 C7 1.383(2)
C6 H5 0.9300
C7 H6 0.9300
C1 C14 1.527(2)
C1 C8 1.529(2)
C8 C13 1.387(2)
C8 C9 1.391(2)
C9 C10 1.388(2)
C9 H9 0.9300
C10 C11 1.382(2)
C10 H10 0.9300
C11 C12 1.374(2)
C11 H11 0.9300
C12 C13 1.388(2)
C12 H12 0.9300
C13 H13 0.9300
C14 C19 1.388(2)
C14 C15 1.393(2)
C15 C16 1.381(3)
C15 H15 0.9300
C16 C17 1.384(3)
C16 H16 0.9300
C17 C18 1.375(3)
C17 H17 0.9300
C18 C19 1.388(3)
C18 H18 0.9300
C19 H19 0.9300
C20 C21 1.539(3)
C20 C22 1.539(2)
C20 C23 1.540(2)
C21 H21A 0.9600
C21 H21B 0.9600
C21 H21C 0.9600
C22 H22A 0.9600
C22 H22B 0.9600
C22 H22C 0.9600
C23 H23A 0.9600
C23 H23B 0.9600
C23 H23C 0.9600
C24 C25 1.538(3)
C24 C26 1.551(2)
C24 C27 1.553(2)
C25 H25A 0.9600
C25 H25B 0.9600
C25 H25C 0.9600
C26 H26A 0.9600
C26 H26B 0.9600
C26 H26C 0.9600
C27 H27A 0.9600
C27 H27B 0.9600
C27 H27C 0.9600
C28 C30 1.535(3)
C28 C31 1.542(3)
C28 C29 1.544(2)
C29 H29A 0.9600
C29 H29B 0.9600
C29 H29C 0.9600
C30 H30A 0.9600
C30 H30B 0.9600
C30 H30C 0.9600
C31 H31A 0.9600
C31 H31B 0.9600
C31 H31C 0.9600
C32 C37 1.382(2)
C32 C33 1.391(2)
C32 B1 1.658(2)
C33 C34 1.378(2)
C34 C35 1.377(2)
C35 C36 1.364(2)
C36 C37 1.381(2)
C38 C43 1.385(2)
C38 C39 1.394(2)
C38 B1 1.648(2)
C39 C40 1.377(2)
C40 C41 1.370(2)
C41 C42 1.374(2)
C42 C43 1.382(2)
C44 C49 1.384(2)
C44 C45 1.391(2)
C44 B1 1.659(2)
C45 C46 1.375(2)
C46 C47 1.378(3)
C47 C48 1.367(3)
C48 C49 1.387(2)
C50 C55 1.389(2)
C50 C51 1.394(2)
C50 B1 1.654(2)
C51 C52 1.377(2)
C52 C53 1.372(2)
C53 C54 1.375(2)
C54 C55 1.382(2)

loop_
_platon_squeeze_void_nr
_platon_squeeze_void_average_x
_platon_squeeze_void_average_y
_platon_squeeze_void_average_z
_platon_squeeze_void_volume
_platon_squeeze_void_count_electrons
_platon_squeeze_void_content
1 0.500 0.000 1.000 232 70 ' '
